data_4317881
loop_
_publ_author_name
'Robert C. Finn'
'Randy S. Rarig'
'Jon Zubieta'

_publ_section_title
;
 Organic-Inorganic Hybrid Materials: Hydrothermal Syntheses and Structural
 Characterization of Bimetallic Organophosphonate Oxides of the Type
 Mo/Cu/O/RPO32-/Organoimine
;
_journal_name_full 'Inorganic Chemistry'
_journal_page_first 2109
_journal_page_last 2123
_journal_paper_doi 10.1021/ic011124v
_journal_volume 41
_journal_year 2002
_chemical_formula_sum 'C11 H14 Cu Mo2 N2 O11 P'
_chemical_formula_weight 636.63
_chemical_name_systematic
;
  ?
;
_space_group_IT_number 2
_symmetry_cell_setting triclinic
_symmetry_space_group_name_Hall '-P 1'
_symmetry_space_group_name_H-M 'P -1'
_atom_sites_solution_hydrogens geom
_atom_sites_solution_primary direct
_atom_sites_solution_secondary difmap
_audit_creation_method SHELXL-97
_cell_angle_alpha 70.7580(10)
_cell_angle_beta 71.5760(10)
_cell_angle_gamma 71.5080(10)
_cell_formula_units_Z 2
_cell_length_a 8.0759(3)
_cell_length_b 10.2293(4)
_cell_length_c 12.4370(5)
_cell_measurement_temperature 293(2)
_cell_volume 893.91(6)
_computing_structure_refinement 'SHELXL-97 (Sheldrick, 1997)'
_computing_structure_solution 'SHELXS-97 (Sheldrick, 1990)'
_diffrn_ambient_temperature 293(2)
_diffrn_measured_fraction_theta_full 0.929
_diffrn_measured_fraction_theta_max 0.929
_diffrn_radiation_monochromator graphite
_diffrn_radiation_source 'fine-focus sealed tube'
_diffrn_radiation_type MoK\a
_diffrn_radiation_wavelength 0.71073
_diffrn_reflns_av_R_equivalents 0.0191
_diffrn_reflns_av_sigmaI/netI 0.0249
_diffrn_reflns_limit_h_max 7
_diffrn_reflns_limit_h_min -10
_diffrn_reflns_limit_k_max 11
_diffrn_reflns_limit_k_min -13
_diffrn_reflns_limit_l_max 14
_diffrn_reflns_limit_l_min -16
_diffrn_reflns_number 6081
_diffrn_reflns_theta_full 28.29
_diffrn_reflns_theta_max 28.29
_diffrn_reflns_theta_min 2.17
_exptl_absorpt_coefficient_mu 2.712
_exptl_absorpt_correction_type SADABS
_exptl_crystal_colour Blue
_exptl_crystal_density_diffrn 2.365
_exptl_crystal_density_method 'not measured'
_exptl_crystal_description Needle
_exptl_crystal_F_000 620
_exptl_crystal_size_max 0.32
_exptl_crystal_size_mid 0.18
_exptl_crystal_size_min 0.13
_refine_diff_density_max 0.964
_refine_diff_density_min -0.820
_refine_diff_density_rms 0.038
_refine_ls_extinction_method none
_refine_ls_goodness_of_fit_ref 1.045
_refine_ls_hydrogen_treatment mixed
_refine_ls_matrix_type full
_refine_ls_number_parameters 253
_refine_ls_number_reflns 4137
_refine_ls_number_restraints 0
_refine_ls_restrained_S_all 1.045
_refine_ls_R_factor_all 0.0346
_refine_ls_R_factor_gt 0.0312
_refine_ls_shift/su_max 0.001
_refine_ls_shift/su_mean 0.000
_refine_ls_structure_factor_coef Fsqd
_refine_ls_weighting_details 'calc w=1/[\s^2^(Fo^2^)+(0.0540P)^2^+1.4994P] where P=(Fo^2^+2Fc^2^)/3'
_refine_ls_weighting_scheme calc
_refine_ls_wR_factor_gt 0.0825
_refine_ls_wR_factor_ref 0.0844
_reflns_number_gt 3778
_reflns_number_total 4137
_reflns_threshold_expression >2sigma(I)
_cod_data_source_file ic011124v_3.cif
_cod_data_source_block p-1
_cod_depositor_comments
;
The following automatic conversions were performed:

'_symmetry_cell_setting' value 'Triclinic' changed to 'triclinic'
according to the built-in table from CIF Core dictionary named
'cif_core.dic' version 2.4.1 from 2010-06-29.

Automatic conversion script
Id: cif_fix_values 1646 2011-03-28 12:23:43Z adriana 
;
_cod_database_code 4317881

loop_
_symmetry_equiv_pos_as_xyz
'x, y, z'
'-x, -y, -z'

loop_
_atom_site_label
_atom_site_type_symbol
_atom_site_fract_x
_atom_site_fract_y
_atom_site_fract_z
_atom_site_U_iso_or_equiv
_atom_site_adp_type
_atom_site_occupancy
_atom_site_symmetry_multiplicity
_atom_site_calc_flag
_atom_site_refinement_flags
_atom_site_disorder_assembly
_atom_site_disorder_group
Mo1 Mo 0.65349(4) 0.46433(3) 0.88517(2) 0.00845(8) Uani 1 1 d . . .
Mo2 Mo 0.47444(3) 0.79502(3) 0.81259(2) 0.00783(8) Uani 1 1 d . . .
Cu1 Cu 0.58714(5) 0.13721(4) 0.78623(3) 0.00826(10) Uani 1 1 d . . .
P1 P 0.72953(10) -0.01473(8) 1.01248(7) 0.00705(16) Uani 1 1 d . . .
O1 O 0.7462(3) 0.0116(2) 0.8831(2) 0.0096(4) Uani 1 1 d . . .
O2 O 0.6371(3) 0.1275(2) 1.0496(2) 0.0099(4) Uani 1 1 d . . .
O3 O 0.6344(3) -0.1329(2) 1.0889(2) 0.0099(4) Uani 1 1 d . . .
O4 O 0.8832(3) 0.4149(3) 0.8649(2) 0.0145(5) Uani 1 1 d . . .
O5 O 0.5920(3) 0.3954(2) 1.05374(19) 0.0105(4) Uani 1 1 d . . .
O6 O 0.5982(3) 0.3543(3) 0.8322(2) 0.0145(5) Uani 1 1 d . . .
O7 O 0.6364(3) 0.6370(2) 0.7580(2) 0.0102(4) Uani 1 1 d . . .
O8 O 0.5806(3) 0.9299(2) 0.7293(2) 0.0121(5) Uani 1 1 d . . .
O9 O 0.2963(3) 0.8315(3) 0.7540(2) 0.0150(5) Uani 1 1 d . . .
O10 O 0.7000(3) 0.6966(3) 0.9314(2) 0.0121(5) Uani 1 1 d . . .
O100 O 0.0710(4) 0.6167(3) 0.8568(3) 0.0266(6) Uani 1 1 d . . .
N1 N 0.4517(4) 0.2633(3) 0.6662(2) 0.0100(5) Uani 1 1 d . . .
N2 N 0.7938(4) 0.1530(3) 0.6449(2) 0.0106(5) Uani 1 1 d . . .
C1 C 0.2739(5) 0.3228(4) 0.6884(3) 0.0135(6) Uani 1 1 d . . .
H1 H 0.2070 0.3091 0.7656 0.016 Uiso 1 1 calc R . .
C2 C 0.1882(5) 0.4041(4) 0.5984(3) 0.0142(7) Uani 1 1 d . . .
H2 H 0.0655 0.4453 0.6152 0.017 Uiso 1 1 calc R . .
C3 C 0.2885(5) 0.4231(4) 0.4832(3) 0.0163(7) Uani 1 1 d . . .
H3 H 0.2333 0.4757 0.4217 0.020 Uiso 1 1 calc R . .
C4 C 0.4721(5) 0.3627(4) 0.4607(3) 0.0143(7) Uani 1 1 d . . .
H4 H 0.5414 0.3741 0.3842 0.017 Uiso 1 1 calc R . .
C5 C 0.5504(4) 0.2850(3) 0.5545(3) 0.0106(6) Uani 1 1 d . . .
C6 C 0.7457(4) 0.2246(3) 0.5428(3) 0.0108(6) Uani 1 1 d . . .
C7 C 0.8724(5) 0.2414(4) 0.4364(3) 0.0150(7) Uani 1 1 d . . .
H7 H 0.8370 0.2890 0.3665 0.018 Uiso 1 1 calc R . .
C8 C 1.0534(5) 0.1855(4) 0.4369(3) 0.0166(7) Uani 1 1 d . . .
H8 H 1.1412 0.1982 0.3673 0.020 Uiso 1 1 calc R . .
C9 C 1.1016(5) 0.1107(4) 0.5418(3) 0.0157(7) Uani 1 1 d . . .
H9 H 1.2218 0.0711 0.5436 0.019 Uiso 1 1 calc R . .
C10 C 0.9675(4) 0.0957(4) 0.6445(3) 0.0129(6) Uani 1 1 d . . .
H10 H 0.9995 0.0443 0.7150 0.016 Uiso 1 1 calc R . .
C11 C 0.9526(4) -0.0618(3) 1.0339(3) 0.0103(6) Uani 1 1 d . . .
H11A H 0.9471 -0.0833 1.1168 0.012 Uiso 1 1 calc R . .
H11B H 1.0215 -0.1464 1.0068 0.012 Uiso 1 1 calc R . .

loop_
_atom_site_aniso_label
_atom_site_aniso_U_11
_atom_site_aniso_U_22
_atom_site_aniso_U_33
_atom_site_aniso_U_23
_atom_site_aniso_U_13
_atom_site_aniso_U_12
Mo1 0.00882(14) 0.00778(14) 0.00864(14) -0.00389(10) -0.00003(10) -0.00197(10)
Mo2 0.00712(14) 0.00837(14) 0.00864(14) -0.00367(10) -0.00115(10) -0.00182(10)
Cu1 0.00560(19) 0.01038(19) 0.00810(19) -0.00242(15) -0.00099(14) -0.00154(14)
P1 0.0053(4) 0.0082(4) 0.0082(4) -0.0032(3) -0.0017(3) -0.0011(3)
O1 0.0080(11) 0.0125(11) 0.0086(11) -0.0029(9) -0.0030(8) -0.0015(9)
O2 0.0084(11) 0.0108(11) 0.0104(11) -0.0050(9) -0.0009(8) -0.0013(8)
O3 0.0076(10) 0.0113(11) 0.0113(11) -0.0032(9) -0.0011(8) -0.0036(8)
O4 0.0117(12) 0.0148(12) 0.0144(12) -0.0039(9) -0.0008(9) -0.0017(9)
O5 0.0123(11) 0.0108(11) 0.0083(11) -0.0040(9) -0.0004(8) -0.0031(9)
O6 0.0203(13) 0.0139(12) 0.0119(11) -0.0061(9) -0.0012(9) -0.0069(10)
O7 0.0125(11) 0.0088(10) 0.0098(11) -0.0040(9) -0.0016(8) -0.0024(9)
O8 0.0122(11) 0.0117(11) 0.0123(11) -0.0051(9) -0.0002(9) -0.0031(9)
O9 0.0142(12) 0.0163(12) 0.0164(12) -0.0053(10) -0.0054(9) -0.0032(9)
O10 0.0103(11) 0.0152(11) 0.0134(11) -0.0067(9) -0.0020(9) -0.0042(9)
O100 0.0182(14) 0.0311(16) 0.0303(16) -0.0054(13) -0.0040(12) -0.0101(12)
N1 0.0098(13) 0.0098(13) 0.0106(13) -0.0043(10) -0.0015(10) -0.0018(10)
N2 0.0112(13) 0.0095(13) 0.0119(13) -0.0041(11) -0.0018(10) -0.0032(10)
C1 0.0106(16) 0.0133(15) 0.0150(16) -0.0029(13) -0.0011(12) -0.0031(12)
C2 0.0095(15) 0.0153(16) 0.0183(17) -0.0058(13) -0.0057(12) 0.0003(12)
C3 0.0229(18) 0.0157(16) 0.0134(16) -0.0046(13) -0.0108(14) -0.0015(14)
C4 0.0178(17) 0.0169(16) 0.0099(15) -0.0068(13) -0.0030(12) -0.0032(13)
C5 0.0119(15) 0.0091(14) 0.0118(15) -0.0056(12) -0.0017(12) -0.0018(12)
C6 0.0102(15) 0.0093(14) 0.0131(15) -0.0039(12) -0.0017(12) -0.0026(12)
C7 0.0173(17) 0.0147(16) 0.0106(15) -0.0030(13) -0.0001(12) -0.0042(13)
C8 0.0134(17) 0.0169(17) 0.0168(17) -0.0077(14) 0.0040(13) -0.0039(13)
C9 0.0102(16) 0.0172(17) 0.0200(17) -0.0087(14) -0.0012(13) -0.0019(13)
C10 0.0111(16) 0.0140(16) 0.0153(16) -0.0064(13) -0.0025(12) -0.0029(12)
C11 0.0071(15) 0.0102(15) 0.0128(15) -0.0017(12) -0.0018(12) -0.0027(12)

loop_
_atom_type_symbol
_atom_type_description
_atom_type_scat_dispersion_real
_atom_type_scat_dispersion_imag
_atom_type_scat_source
C C 0.0033 0.0016 'International Tables Vol C Tables 4.2.6.8 and 6.1.1.4'
H H 0.0000 0.0000 'International Tables Vol C Tables 4.2.6.8 and 6.1.1.4'
N N 0.0061 0.0033 'International Tables Vol C Tables 4.2.6.8 and 6.1.1.4'
O O 0.0106 0.0060 'International Tables Vol C Tables 4.2.6.8 and 6.1.1.4'
P P 0.1023 0.0942 'International Tables Vol C Tables 4.2.6.8 and 6.1.1.4'
Cu Cu 0.3201 1.2651 'International Tables Vol C Tables 4.2.6.8 and 6.1.1.4'
Mo Mo -1.6832 0.6857 'International Tables Vol C Tables 4.2.6.8 and 6.1.1.4'

loop_
_geom_angle_atom_site_label_1
_geom_angle_atom_site_label_2
_geom_angle_atom_site_label_3
_geom_angle
_geom_angle_site_symmetry_1
_geom_angle_site_symmetry_3
_geom_angle_publ_flag
O6 Mo1 O4 106.50(12) . . ?
O6 Mo1 O5 106.02(11) . . ?
O4 Mo1 O5 97.82(11) . . ?
O6 Mo1 O7 100.96(11) . . ?
O4 Mo1 O7 98.40(11) . . ?
O5 Mo1 O7 142.90(10) . . ?
O6 Mo1 O5 106.27(11) . 2_667 ?
O4 Mo1 O5 147.22(11) . 2_667 ?
O5 Mo1 O5 73.53(10) . 2_667 ?
O7 Mo1 O5 74.79(9) . 2_667 ?
O6 Mo1 Mo2 117.61(9) . . ?
O4 Mo1 Mo2 117.15(8) . . ?
O5 Mo1 Mo2 109.45(7) . . ?
O7 Mo1 Mo2 33.93(7) . . ?
O5 Mo1 Mo2 43.59(6) 2_667 . ?
O9 Mo2 O8 103.38(12) . . ?
O9 Mo2 O7 104.09(11) . . ?
O8 Mo2 O7 101.34(10) . . ?
O9 Mo2 O2 101.74(11) . 2_667 ?
O8 Mo2 O2 96.23(10) . 2_667 ?
O7 Mo2 O2 144.23(10) . 2_667 ?
O9 Mo2 O5 94.66(10) . 2_667 ?
O8 Mo2 O5 161.97(10) . 2_667 ?
O7 Mo2 O5 74.13(9) . 2_667 ?
O2 Mo2 O5 79.54(9) 2_667 2_667 ?
O9 Mo2 O10 166.36(10) . . ?
O8 Mo2 O10 90.22(10) . . ?
O7 Mo2 O10 73.69(9) . . ?
O2 Mo2 O10 75.36(9) 2_667 . ?
O5 Mo2 O10 71.74(8) 2_667 . ?
O9 Mo2 Mo1 113.02(8) . . ?
O8 Mo2 Mo1 127.40(8) . . ?
O7 Mo2 Mo1 34.86(7) . . ?
O2 Mo2 Mo1 111.27(7) 2_667 . ?
O5 Mo2 Mo1 41.99(6) 2_667 . ?
O10 Mo2 Mo1 57.44(6) . . ?
O1 Cu1 O3 95.87(10) . 2_657 ?
O1 Cu1 N1 171.75(11) . . ?
O3 Cu1 N1 92.14(10) 2_657 . ?
O1 Cu1 N2 90.97(11) . . ?
O3 Cu1 N2 173.00(11) 2_657 . ?
N1 Cu1 N2 80.97(11) . . ?
O1 P1 O3 113.51(13) . . ?
O1 P1 O2 109.50(13) . . ?
O3 P1 O2 111.76(13) . . ?
O1 P1 C11 107.36(14) . . ?
O3 P1 C11 109.29(14) . . ?
O2 P1 C11 104.98(14) . . ?
P1 O1 Cu1 130.32(14) . . ?
P1 O2 Mo2 142.46(15) . 2_667 ?
P1 O3 Cu1 133.25(14) . 2_657 ?
Mo1 O5 Mo1 106.47(10) . 2_667 ?
Mo1 O5 Mo2 139.16(12) . 2_667 ?
Mo1 O5 Mo2 94.43(9) 2_667 2_667 ?
Mo2 O7 Mo1 111.21(11) . . ?
C1 N1 C5 119.6(3) . . ?
C1 N1 Cu1 125.2(2) . . ?
C5 N1 Cu1 115.1(2) . . ?
C10 N2 C6 119.4(3) . . ?
C10 N2 Cu1 125.9(2) . . ?
C6 N2 Cu1 114.6(2) . . ?
N1 C1 C2 121.4(3) . . ?
C3 C2 C1 119.1(3) . . ?
C4 C3 C2 119.3(3) . . ?
C3 C4 C5 118.9(3) . . ?
N1 C5 C4 121.6(3) . . ?
N1 C5 C6 114.3(3) . . ?
C4 C5 C6 124.1(3) . . ?
N2 C6 C7 121.7(3) . . ?
N2 C6 C5 114.5(3) . . ?
C7 C6 C5 123.7(3) . . ?
C6 C7 C8 118.5(3) . . ?
C9 C8 C7 119.4(3) . . ?
C8 C9 C10 118.9(3) . . ?
N2 C10 C9 121.9(3) . . ?
C11 C11 P1 110.7(3) 2_757 . ?

loop_
_geom_bond_atom_site_label_1
_geom_bond_atom_site_label_2
_geom_bond_distance
_geom_bond_site_symmetry_2
_geom_bond_publ_flag
Mo1 O6 1.701(2) . ?
Mo1 O4 1.719(2) . ?
Mo1 O5 1.931(2) . ?
Mo1 O7 1.945(2) . ?
Mo1 O5 2.128(2) 2_667 ?
Mo1 Mo2 3.1715(4) . ?
Mo2 O9 1.698(2) . ?
Mo2 O8 1.720(2) . ?
Mo2 O7 1.899(2) . ?
Mo2 O2 1.961(2) 2_667 ?
Mo2 O5 2.193(2) 2_667 ?
Mo2 O10 2.464(2) . ?
Cu1 O1 1.914(2) . ?
Cu1 O3 1.966(2) 2_657 ?
Cu1 N1 1.989(3) . ?
Cu1 N2 2.007(3) . ?
P1 O1 1.510(2) . ?
P1 O3 1.524(2) . ?
P1 O2 1.557(2) . ?
P1 C11 1.794(3) . ?
O2 Mo2 1.961(2) 2_667 ?
O3 Cu1 1.966(2) 2_657 ?
O5 Mo1 2.128(2) 2_667 ?
O5 Mo2 2.193(2) 2_667 ?
N1 C1 1.347(4) . ?
N1 C5 1.351(4) . ?
N2 C10 1.337(4) . ?
N2 C6 1.349(4) . ?
C1 C2 1.391(5) . ?
C2 C3 1.390(5) . ?
C3 C4 1.388(5) . ?
C4 C5 1.389(5) . ?
C5 C6 1.479(4) . ?
C6 C7 1.390(5) . ?
C7 C8 1.392(5) . ?
C8 C9 1.383(5) . ?
C9 C10 1.389(5) . ?
C11 C11 1.548(6) 2_757 ?
